data_4304810
loop_
_publ_author_name
'Lin Xue'
'Huan-Huan Wang'
'Xiao-Jun Wang'
'Hua Jiang'

_publ_section_title
;
Modulating Affinities of Di-2-picolylamine (DPA)-Substituted Quinoline
Sensors for Zinc Ions by Varying Pendant Ligands
;
_journal_name_full 'Inorganic Chemistry'
_journal_page_first 4310
_journal_page_last 4318
_journal_paper_doi 10.1021/ic702393z
_journal_volume 47
_journal_year 2008
_chemical_formula_sum 'C28 H26 Cl2 N5 O9.5 Zn'
_chemical_formula_weight 720.81
_chemical_name_systematic
; 
 ? 
;
_space_group_IT_number 15
_symmetry_cell_setting monoclinic
_symmetry_space_group_name_Hall '-C 2yc'
_symmetry_space_group_name_H-M 'C 1 2/c 1'
_atom_sites_solution_hydrogens geom
_atom_sites_solution_primary direct
_atom_sites_solution_secondary difmap
_audit_creation_method SHELXL-97
_cell_angle_alpha 90.00
_cell_angle_beta 115.36(4)
_cell_angle_gamma 90.00
_cell_formula_units_Z 8
_cell_length_a 24.382(9)
_cell_length_b 14.017(3)
_cell_length_c 19.657(11)
_cell_measurement_reflns_used 21695
_cell_measurement_temperature 298(2)
_cell_measurement_theta_max 27.46
_cell_measurement_theta_min 1.14
_cell_volume 6071(5)
_computing_cell_refinement 'CrystalClear (Rigaku/MSC Inc., 2005)'
_computing_data_collection 'CrystalClear (Rigaku/MSC Inc., 2005)'
_computing_data_reduction 'CrystalClear (Rigaku/MSC Inc., 2005)'
_computing_publication_material 'CrystalStructure 3.7.0'
_computing_structure_refinement 'SHELXL-97 (Sheldrick, 1997)'
_computing_structure_solution 'SHELXS-97 (Sheldrick, 1990)'
_diffrn_ambient_temperature 298(2)
_diffrn_measured_fraction_theta_full 0.996
_diffrn_measured_fraction_theta_max 0.996
_diffrn_measurement_device_type 'rigaku r-axis rapid IP area detector'
_diffrn_measurement_method '\w scans'
_diffrn_radiation_monochromator graphite
_diffrn_radiation_probe x-ray
_diffrn_radiation_type MoK\a
_diffrn_radiation_wavelength 0.71073
_diffrn_reflns_av_R_equivalents 0.0606
_diffrn_reflns_av_sigmaI/netI 0.0466
_diffrn_reflns_limit_h_max 28
_diffrn_reflns_limit_h_min -28
_diffrn_reflns_limit_k_max 16
_diffrn_reflns_limit_k_min -16
_diffrn_reflns_limit_l_max 23
_diffrn_reflns_limit_l_min -23
_diffrn_reflns_number 15841
_diffrn_reflns_theta_full 25.00
_diffrn_reflns_theta_max 25.00
_diffrn_reflns_theta_min 2.25
_diffrn_source 'rotating anode'
_exptl_absorpt_coefficient_mu 1.049
_exptl_absorpt_correction_T_max 0.9023
_exptl_absorpt_correction_T_min 0.9023
_exptl_absorpt_correction_type multi-scan
_exptl_crystal_colour colourless
_exptl_crystal_density_diffrn 1.577
_exptl_crystal_density_method 'not measured'
_exptl_crystal_description block
_exptl_crystal_F_000 2952
_exptl_crystal_size_max 0.10
_exptl_crystal_size_mid 0.10
_exptl_crystal_size_min 0.10
_refine_diff_density_max 0.523
_refine_diff_density_min -0.399
_refine_diff_density_rms 0.077
_refine_ls_extinction_method none
_refine_ls_goodness_of_fit_ref 1.208
_refine_ls_hydrogen_treatment refU
_refine_ls_matrix_type full
_refine_ls_number_parameters 458
_refine_ls_number_reflns 5323
_refine_ls_number_restraints 38
_refine_ls_restrained_S_all 1.222
_refine_ls_R_factor_all 0.1077
_refine_ls_R_factor_gt 0.0813
_refine_ls_shift/su_max 0.000
_refine_ls_shift/su_mean 0.000
_refine_ls_structure_factor_coef Fsqd
_refine_ls_weighting_details 'calc w=1/[\s^2^(Fo^2^)+(0.0566P)^2^+24.1781P] where P=(Fo^2^+2Fc^2^)/3'
_refine_ls_weighting_scheme calc
_refine_ls_wR_factor_gt 0.1664
_refine_ls_wR_factor_ref 0.1773
_reflns_number_gt 4091
_reflns_number_total 5323
_reflns_threshold_expression >2sigma(I)
_cod_data_source_file ic702393z-file002_4.cif
_cod_data_source_block ZnHQ3
_cod_depositor_comments
;
The following automatic conversions were performed:
'_symmetry_cell_setting' value 'Monoclinic' changed to 'monoclinic'
according to '/home/saulius/struct/CIF-dictionaries/cif_core.dic'
dictionary named 'cif_core.dic' version 2.4.1 from
2010-06-29.

'_refine_ls_hydrogen_treatment' value 'refu' changed to
'refU' according to '/home/saulius/struct/CIF-dictionaries/cif_core.dic'
dictionary named 'cif_core.dic' version 2.4.1 from 2010-06-29.

Automatic conversion script
Id: cif_fix_enum 1527 2010-12-29 10:47:43Z saulius 
;
_cod_original_cell_volume 6071(4)
_cod_original_formula_sum 'C28 H26 Cl2 N5 O9.50 Zn'
_cod_database_code 4304810

loop_
_symmetry_equiv_pos_as_xyz
'x, y, z'
'-x, y, -z+1/2'
'x+1/2, y+1/2, z'
'-x+1/2, y+1/2, -z+1/2'
'-x, -y, -z'
'x, -y, z-1/2'
'-x+1/2, -y+1/2, -z'
'x+1/2, -y+1/2, z-1/2'

loop_
_atom_site_label
_atom_site_type_symbol
_atom_site_fract_x
_atom_site_fract_y
_atom_site_fract_z
_atom_site_U_iso_or_equiv
_atom_site_adp_type
_atom_site_occupancy
_atom_site_symmetry_multiplicity
_atom_site_calc_flag
_atom_site_refinement_flags
_atom_site_disorder_assembly
_atom_site_disorder_group
C1 C 0.4836(3) 0.2502(5) 0.5079(4) 0.0588(16) Uani 1 1 d . . .
C2 C 0.5347(3) 0.2829(6) 0.5721(4) 0.0687(19) Uani 1 1 d . . .
H2 H 0.5462 0.2523 0.6182 0.082 Uiso 1 1 calc R . .
C3 C 0.5669(3) 0.3588(6) 0.5662(4) 0.0680(19) Uani 1 1 d . . .
H3 H 0.6004 0.3806 0.6082 0.082 Uiso 1 1 calc R . .
C4 C 0.5494(3) 0.4046(5) 0.4963(4) 0.0564(16) Uani 1 1 d . . .
C5 C 0.4970(2) 0.3690(4) 0.4363(3) 0.0441(13) Uani 1 1 d . . .
C6 C 0.4764(2) 0.4137(4) 0.3653(3) 0.0471(14) Uani 1 1 d . . .
C7 C 0.5067(3) 0.4889(5) 0.3546(4) 0.0573(16) Uani 1 1 d . . .
H7 H 0.4923 0.5187 0.3079 0.069 Uiso 1 1 calc R . .
C8 C 0.5597(3) 0.5215(5) 0.4142(4) 0.070(2) Uani 1 1 d . . .
H8 H 0.5814 0.5713 0.4061 0.084 Uiso 1 1 calc R . .
C9 C 0.5800(3) 0.4821(5) 0.4831(4) 0.069(2) Uani 1 1 d . . .
H9 H 0.6145 0.5064 0.5223 0.082 Uiso 1 1 calc R . .
C10 C 0.4083(3) 0.3809(5) 0.2355(3) 0.0581(16) Uani 1 1 d . . .
H10A H 0.4388 0.3486 0.2247 0.070 Uiso 1 1 calc R . .
H10B H 0.4063 0.4470 0.2199 0.070 Uiso 1 1 calc R . .
C11 C 0.3483(3) 0.3340(4) 0.1949(3) 0.0471(14) Uani 1 1 d . . .
C12 C 0.3122(3) 0.3524(5) 0.1192(4) 0.0691(19) Uani 1 1 d . . .
H12 H 0.3259 0.3928 0.0922 0.083 Uiso 1 1 calc R . .
C13 C 0.2564(3) 0.3108(6) 0.0849(4) 0.075(2) Uani 1 1 d . . .
H13 H 0.2313 0.3231 0.0345 0.090 Uiso 1 1 calc R . .
C14 C 0.2381(3) 0.2505(6) 0.1259(4) 0.0737(19) Uani 1 1 d . . .
H14 H 0.2004 0.2207 0.1037 0.088 Uiso 1 1 calc R . .
C15 C 0.2753(3) 0.2348(5) 0.1988(4) 0.0617(17) Uani 1 1 d . . .
H15 H 0.2625 0.1931 0.2259 0.074 Uiso 1 1 calc R . .
C16 C 0.4489(3) 0.1626(5) 0.5098(4) 0.0626(17) Uani 1 1 d . . .
H16A H 0.4649 0.1075 0.4944 0.075 Uiso 1 1 calc R . .
H16B H 0.4536 0.1517 0.5608 0.075 Uiso 1 1 calc R . .
C17 C 0.3531(3) 0.2330(5) 0.4930(4) 0.074(2) Uani 1 1 d . . .
H17A H 0.3829 0.2590 0.5400 0.089 Uiso 1 1 calc R . .
H17B H 0.3262 0.1922 0.5048 0.089 Uiso 1 1 calc R . .
C18 C 0.3164(3) 0.3143(5) 0.4443(4) 0.0542(15) Uani 1 1 d . . .
C19 C 0.2804(3) 0.3683(5) 0.4678(4) 0.0686(19) Uani 1 1 d . . .
H19 H 0.2775 0.3537 0.5123 0.082 Uiso 1 1 calc R . .
C20 C 0.2493(3) 0.4437(6) 0.4245(5) 0.079(2) Uani 1 1 d . . .
H20 H 0.2248 0.4812 0.4393 0.094 Uiso 1 1 calc R . .
C21 C 0.2542(3) 0.4637(5) 0.3593(5) 0.075(2) Uani 1 1 d . . .
H21 H 0.2329 0.5144 0.3289 0.090 Uiso 1 1 calc R . .
C22 C 0.2910(3) 0.4075(4) 0.3396(4) 0.0595(16) Uani 1 1 d . . .
H22 H 0.2948 0.4216 0.2956 0.071 Uiso 1 1 calc R . .
C23 C 0.3538(3) 0.0847(5) 0.4294(4) 0.080(2) Uani 1 1 d . . .
H23A H 0.3102 0.0944 0.4068 0.096 Uiso 1 1 calc R . .
H23B H 0.3639 0.0391 0.4701 0.096 Uiso 1 1 calc R . .
C24 C 0.3727(3) 0.0456(5) 0.3712(4) 0.0694(19) Uani 1 1 d . . .
C25 C 0.3720(4) -0.0505(6) 0.3552(5) 0.103(3) Uani 1 1 d . . .
H25 H 0.3614 -0.0952 0.3825 0.124 Uiso 1 1 calc R . .
C26 C 0.3871(5) -0.0790(6) 0.2995(6) 0.122(4) Uani 1 1 d . . .
H26 H 0.3855 -0.1435 0.2875 0.147 Uiso 1 1 calc R . .
C27 C 0.4048(4) -0.0135(6) 0.2606(5) 0.102(3) Uani 1 1 d . . .
H27 H 0.4166 -0.0328 0.2237 0.122 Uiso 1 1 calc R . .
C28 C 0.4042(3) 0.0803(5) 0.2781(4) 0.0714(19) Uani 1 1 d . . .
H28 H 0.4154 0.1256 0.2517 0.086 Uiso 1 1 calc R . .
Cl1 Cl 0.66751(9) 0.35966(14) 0.79882(10) 0.0755(5) Uani 0.587(15) 1 d PD A 1
Cl2 Cl 0.41614(8) 0.13787(16) 0.08560(10) 0.0756(5) Uani 1 1 d . . .
Cl1' Cl 0.66751(9) 0.35966(14) 0.79882(10) 0.0755(5) Uani 0.413(15) 1 d PD A 2
N1 N 0.4649(2) 0.2939(3) 0.4425(3) 0.0448(11) Uani 1 1 d . . .
N2 N 0.3301(2) 0.2764(3) 0.2345(3) 0.0480(12) Uani 1 1 d . . .
N3 N 0.3883(2) 0.1096(3) 0.3316(3) 0.0571(13) Uani 1 1 d . . .
N4 N 0.3216(2) 0.3334(3) 0.3808(3) 0.0478(11) Uani 1 1 d . . .
N5 N 0.3844(2) 0.1747(4) 0.4591(3) 0.0592(14) Uani 1 1 d . . .
O1 O 0.42326(18) 0.3757(3) 0.3130(2) 0.0608(12) Uani 1 1 d . . .
O2 O 0.6036(4) 0.3603(15) 0.7601(11) 0.186(9) Uani 0.587(15) 1 d PD A 1
O3 O 0.6871(11) 0.2671(8) 0.8224(17) 0.271(16) Uani 0.587(15) 1 d PD A 1
O4 O 0.6851(8) 0.4200(11) 0.7525(9) 0.156(7) Uani 0.587(15) 1 d PD A 1
O5 O 0.6838(11) 0.4128(13) 0.8651(7) 0.196(9) Uani 0.587(15) 1 d PD A 1
O6 O 0.3672(4) 0.0953(7) 0.0893(4) 0.165(4) Uani 1 1 d . . .
O7 O 0.4509(3) 0.1936(5) 0.1490(4) 0.122(2) Uani 1 1 d . . .
O8 O 0.4534(4) 0.0772(7) 0.0712(7) 0.210(5) Uani 1 1 d . . .
O9 O 0.3927(4) 0.1961(8) 0.0219(5) 0.191(5) Uani 1 1 d . . .
O2' O 0.6202(9) 0.3854(15) 0.8174(15) 0.123(7) Uani 0.413(15) 1 d PDU A 2
O3' O 0.7150(8) 0.3065(16) 0.8534(10) 0.124(8) Uani 0.413(15) 1 d PDU A 2
O4' O 0.7087(12) 0.4374(16) 0.814(2) 0.206(13) Uani 0.413(15) 1 d PDU A 2
O5' O 0.6525(8) 0.3023(12) 0.7345(7) 0.115(7) Uani 0.413(15) 1 d PDU A 2
Zn1 Zn 0.38264(3) 0.25262(5) 0.35566(4) 0.0455(2) Uani 1 1 d . . .
O10 O 0.5000 0.231(2) 0.7500 0.161(11) Uani 0.46(3) 2 d SPU B 1
O10' O 0.462(2) 0.225(3) 0.693(2) 0.154(11) Uani 0.268(13) 1 d PU B 2

loop_
_atom_site_aniso_label
_atom_site_aniso_U_11
_atom_site_aniso_U_22
_atom_site_aniso_U_33
_atom_site_aniso_U_23
_atom_site_aniso_U_13
_atom_site_aniso_U_12
C1 0.052(3) 0.066(4) 0.056(4) 0.009(4) 0.020(3) 0.018(3)
C2 0.059(4) 0.088(5) 0.048(4) 0.001(4) 0.012(3) 0.018(4)
C3 0.044(3) 0.086(5) 0.059(4) -0.015(4) 0.009(3) 0.005(4)
C4 0.041(3) 0.070(4) 0.056(4) -0.014(3) 0.018(3) 0.002(3)
C5 0.038(3) 0.047(3) 0.052(3) -0.008(3) 0.024(3) 0.001(2)
C6 0.042(3) 0.054(3) 0.050(3) -0.012(3) 0.024(3) -0.009(3)
C7 0.064(4) 0.060(4) 0.060(4) -0.014(3) 0.038(3) -0.014(3)
C8 0.068(4) 0.071(5) 0.085(5) -0.028(4) 0.046(4) -0.026(4)
C9 0.051(4) 0.078(5) 0.080(5) -0.031(4) 0.030(4) -0.021(4)
C10 0.066(4) 0.069(4) 0.043(3) 0.001(3) 0.028(3) -0.013(3)
C11 0.056(3) 0.043(3) 0.047(3) -0.001(3) 0.026(3) -0.001(3)
C12 0.082(5) 0.077(5) 0.048(4) 0.010(3) 0.028(4) -0.005(4)
C13 0.075(5) 0.081(5) 0.048(4) -0.001(4) 0.007(4) -0.001(4)
C14 0.058(4) 0.079(5) 0.067(5) -0.010(4) 0.011(4) -0.007(4)
C15 0.065(4) 0.053(4) 0.061(4) -0.003(3) 0.021(3) -0.015(3)
C16 0.065(4) 0.064(4) 0.053(4) 0.023(3) 0.020(3) 0.011(3)
C17 0.072(4) 0.089(5) 0.076(5) 0.031(4) 0.046(4) 0.015(4)
C18 0.038(3) 0.068(4) 0.056(4) -0.002(3) 0.019(3) -0.009(3)
C19 0.054(4) 0.084(5) 0.074(5) -0.012(4) 0.033(4) -0.010(4)
C20 0.062(4) 0.088(6) 0.092(6) -0.023(5) 0.040(4) 0.000(4)
C21 0.063(4) 0.060(4) 0.086(5) -0.003(4) 0.018(4) 0.014(4)
C22 0.055(4) 0.053(4) 0.064(4) 0.003(3) 0.019(3) 0.006(3)
C23 0.074(5) 0.071(5) 0.084(5) 0.040(4) 0.025(4) -0.004(4)
C24 0.069(4) 0.046(4) 0.069(5) 0.014(3) 0.006(4) -0.007(3)
C25 0.131(8) 0.051(5) 0.083(6) 0.010(5) 0.003(6) -0.015(5)
C26 0.166(10) 0.052(5) 0.087(7) -0.008(5) -0.005(7) 0.016(6)
C27 0.136(8) 0.063(5) 0.072(5) -0.003(4) 0.013(5) 0.035(5)
C28 0.079(5) 0.059(4) 0.059(4) -0.002(3) 0.012(4) 0.015(4)
Cl1 0.0784(12) 0.0780(12) 0.0577(10) -0.0037(9) 0.0171(9) 0.0238(10)
Cl2 0.0663(11) 0.0985(14) 0.0561(10) -0.0083(10) 0.0205(9) -0.0119(10)
Cl1' 0.0784(12) 0.0780(12) 0.0577(10) -0.0037(9) 0.0171(9) 0.0238(10)
N1 0.042(2) 0.050(3) 0.042(3) 0.003(2) 0.016(2) 0.005(2)
N2 0.053(3) 0.042(3) 0.046(3) 0.001(2) 0.018(2) -0.003(2)
N3 0.058(3) 0.041(3) 0.059(3) 0.004(3) 0.012(3) 0.001(2)
N4 0.043(3) 0.046(3) 0.051(3) 0.000(2) 0.017(2) -0.002(2)
N5 0.051(3) 0.066(3) 0.063(3) 0.017(3) 0.027(3) 0.004(3)
O1 0.056(2) 0.074(3) 0.046(2) 0.007(2) 0.016(2) -0.024(2)
O2 0.102(11) 0.24(2) 0.134(14) 0.012(14) -0.026(9) -0.002(11)
O3 0.22(2) 0.076(11) 0.36(4) -0.003(14) -0.02(2) 0.028(12)
O4 0.221(16) 0.165(14) 0.125(12) 0.062(10) 0.116(12) 0.010(12)
O5 0.27(2) 0.24(2) 0.089(10) -0.057(11) 0.087(13) -0.032(17)
O6 0.140(6) 0.236(10) 0.112(5) 0.018(6) 0.049(5) -0.096(6)
O7 0.128(5) 0.140(6) 0.088(4) -0.039(4) 0.037(4) -0.033(5)
O8 0.121(6) 0.180(9) 0.286(12) -0.132(9) 0.045(7) 0.013(6)
O9 0.135(7) 0.269(11) 0.112(6) 0.084(7) 0.000(5) -0.060(7)
O2' 0.104(10) 0.149(11) 0.142(11) -0.007(8) 0.076(9) 0.022(7)
O3' 0.120(10) 0.112(11) 0.111(10) 0.025(8) 0.023(8) 0.019(8)
O4' 0.201(15) 0.194(15) 0.208(16) -0.011(10) 0.074(10) -0.021(9)
O5' 0.128(10) 0.125(10) 0.088(9) -0.028(7) 0.043(7) -0.006(8)
Zn1 0.0452(4) 0.0431(4) 0.0473(4) 0.0067(3) 0.0189(3) -0.0015(3)
O10 0.17(4) 0.200(18) 0.14(3) 0.000 0.09(2) 0.000
O10' 0.17(4) 0.199(19) 0.13(2) -0.009(9) 0.10(2) 0.010(9)

loop_
_atom_type_symbol
_atom_type_description
_atom_type_scat_dispersion_real
_atom_type_scat_dispersion_imag
_atom_type_scat_source
C C 0.0033 0.0016 'International Tables Vol C Tables 4.2.6.8 and 6.1.1.4'
H H 0.0000 0.0000 'International Tables Vol C Tables 4.2.6.8 and 6.1.1.4'
N N 0.0061 0.0033 'International Tables Vol C Tables 4.2.6.8 and 6.1.1.4'
O O 0.0106 0.0060 'International Tables Vol C Tables 4.2.6.8 and 6.1.1.4'
Zn Zn 0.2839 1.4301 'International Tables Vol C Tables 4.2.6.8 and 6.1.1.4'
Cl Cl 0.1484 0.1585 'International Tables Vol C Tables 4.2.6.8 and 6.1.1.4'

loop_
_geom_angle_atom_site_label_1
_geom_angle_atom_site_label_2
_geom_angle_atom_site_label_3
_geom_angle
_geom_angle_site_symmetry_1
_geom_angle_site_symmetry_3
_geom_angle_publ_flag
N1 C1 C2 121.6(6) . . ?
N1 C1 C16 116.2(6) . . ?
C2 C1 C16 122.2(6) . . ?
C3 C2 C1 119.9(7) . . ?
C3 C2 H2 120.1 . . ?
C1 C2 H2 120.1 . . ?
C2 C3 C4 119.8(6) . . ?
C2 C3 H3 120.1 . . ?
C4 C3 H3 120.1 . . ?
C9 C4 C5 118.9(6) . . ?
C9 C4 C3 124.8(6) . . ?
C5 C4 C3 116.3(6) . . ?
N1 C5 C4 123.7(6) . . ?
N1 C5 C6 117.5(5) . . ?
C4 C5 C6 118.8(5) . . ?
C7 C6 O1 126.1(6) . . ?
C7 C6 C5 120.8(5) . . ?
O1 C6 C5 113.0(5) . . ?
C6 C7 C8 119.6(6) . . ?
C6 C7 H7 120.2 . . ?
C8 C7 H7 120.2 . . ?
C9 C8 C7 121.2(7) . . ?
C9 C8 H8 119.4 . . ?
C7 C8 H8 119.4 . . ?
C8 C9 C4 120.6(6) . . ?
C8 C9 H9 119.7 . . ?
C4 C9 H9 119.7 . . ?
O1 C10 C11 107.2(5) . . ?
O1 C10 H10A 110.3 . . ?
C11 C10 H10A 110.3 . . ?
O1 C10 H10B 110.3 . . ?
C11 C10 H10B 110.3 . . ?
H10A C10 H10B 108.5 . . ?
N2 C11 C12 121.6(6) . . ?
N2 C11 C10 117.1(5) . . ?
C12 C11 C10 121.3(5) . . ?
C13 C12 C11 119.4(6) . . ?
C13 C12 H12 120.3 . . ?
C11 C12 H12 120.3 . . ?
C12 C13 C14 118.7(7) . . ?
C12 C13 H13 120.7 . . ?
C14 C13 H13 120.7 . . ?
C15 C14 C13 119.2(7) . . ?
C15 C14 H14 120.4 . . ?
C13 C14 H14 120.4 . . ?
C14 C15 N2 123.3(6) . . ?
C14 C15 H15 118.3 . . ?
N2 C15 H15 118.3 . . ?
N5 C16 C1 109.9(5) . . ?
N5 C16 H16A 109.7 . . ?
C1 C16 H16A 109.7 . . ?
N5 C16 H16B 109.7 . . ?
C1 C16 H16B 109.7 . . ?
H16A C16 H16B 108.2 . . ?
N5 C17 C18 114.6(5) . . ?
N5 C17 H17A 108.6 . . ?
C18 C17 H17A 108.6 . . ?
N5 C17 H17B 108.6 . . ?
C18 C17 H17B 108.6 . . ?
H17A C17 H17B 107.6 . . ?
N4 C18 C19 122.2(6) . . ?
N4 C18 C17 118.5(5) . . ?
C19 C18 C17 119.3(6) . . ?
C20 C19 C18 118.6(7) . . ?
C20 C19 H19 120.7 . . ?
C18 C19 H19 120.7 . . ?
C19 C20 C21 119.7(7) . . ?
C19 C20 H20 120.2 . . ?
C21 C20 H20 120.2 . . ?
C20 C21 C22 118.5(7) . . ?
C20 C21 H21 120.7 . . ?
C22 C21 H21 120.7 . . ?
N4 C22 C21 122.8(7) . . ?
N4 C22 H22 118.6 . . ?
C21 C22 H22 118.6 . . ?
N5 C23 C24 110.5(6) . . ?
N5 C23 H23A 109.5 . . ?
C24 C23 H23A 109.5 . . ?
N5 C23 H23B 109.5 . . ?
C24 C23 H23B 109.5 . . ?
H23A C23 H23B 108.1 . . ?
N3 C24 C25 119.9(8) . . ?
N3 C24 C23 116.7(6) . . ?
C25 C24 C23 123.3(8) . . ?
C26 C25 C24 119.3(9) . . ?
C26 C25 H25 120.3 . . ?
C24 C25 H25 120.3 . . ?
C25 C26 C27 120.6(8) . . ?
C25 C26 H26 119.7 . . ?
C27 C26 H26 119.7 . . ?
C28 C27 C26 117.8(9) . . ?
C28 C27 H27 121.1 . . ?
C26 C27 H27 121.1 . . ?
N3 C28 C27 122.3(8) . . ?
N3 C28 H28 118.9 . . ?
C27 C28 H28 118.9 . . ?
O3 Cl1 O5 105.4(15) . . ?
O3 Cl1 O2 109.1(13) . . ?
O5 Cl1 O2 107.8(12) . . ?
O3 Cl1 O4 127.3(16) . . ?
O5 Cl1 O4 103.6(11) . . ?
O2 Cl1 O4 102.4(11) . . ?
O8 Cl2 O6 114.6(7) . . ?
O8 Cl2 O9 103.4(7) . . ?
O6 Cl2 O9 105.8(5) . . ?
O8 Cl2 O7 109.3(5) . . ?
O6 Cl2 O7 113.8(5) . . ?
O9 Cl2 O7 109.3(6) . . ?
C1 N1 C5 118.7(5) . . ?
C1 N1 Zn1 118.7(4) . . ?
C5 N1 Zn1 122.4(4) . . ?
C11 N2 C15 117.7(5) . . ?
C11 N2 Zn1 123.0(4) . . ?
C15 N2 Zn1 119.2(4) . . ?
C28 N3 C24 120.1(6) . . ?
C28 N3 Zn1 123.1(5) . . ?
C24 N3 Zn1 116.8(5) . . ?
C22 N4 C18 118.1(5) . . ?
C22 N4 Zn1 123.3(4) . . ?
C18 N4 Zn1 118.4(4) . . ?
C23 N5 C17 113.0(6) . . ?
C23 N5 C16 112.9(5) . . ?
C17 N5 C16 111.9(6) . . ?
C23 N5 Zn1 104.2(4) . . ?
C17 N5 Zn1 108.9(4) . . ?
C16 N5 Zn1 105.3(4) . . ?
C6 O1 C10 120.9(4) . . ?
C6 O1 Zn1 115.6(3) . . ?
C10 O1 Zn1 118.6(3) . . ?
N3 Zn1 N1 108.67(19) . . ?
N3 Zn1 N4 134.4(2) . . ?
N1 Zn1 N4 100.88(18) . . ?
N3 Zn1 N2 87.97(19) . . ?
N1 Zn1 N2 139.22(18) . . ?
N4 Zn1 N2 91.77(19) . . ?
N3 Zn1 N5 76.3(2) . . ?
N1 Zn1 N5 76.11(19) . . ?
N4 Zn1 N5 78.04(19) . . ?
N2 Zn1 N5 144.66(18) . . ?
N3 Zn1 O1 123.8(2) . . ?
N1 Zn1 O1 71.29(16) . . ?
N4 Zn1 O1 98.08(18) . . ?
N2 Zn1 O1 68.61(16) . . ?
N5 Zn1 O1 145.82(17) . . ?

loop_
_geom_bond_atom_site_label_1
_geom_bond_atom_site_label_2
_geom_bond_distance
_geom_bond_site_symmetry_2
_geom_bond_publ_flag
C1 N1 1.316(7) . ?
C1 C2 1.417(9) . ?
C1 C16 1.500(9) . ?
C2 C3 1.357(10) . ?
C2 H2 0.9300 . ?
C3 C4 1.407(9) . ?
C3 H3 0.9300 . ?
C4 C9 1.403(9) . ?
C4 C5 1.407(8) . ?
C5 N1 1.349(7) . ?
C5 C6 1.412(8) . ?
C6 C7 1.353(8) . ?
C6 O1 1.371(6) . ?
C7 C8 1.399(9) . ?
C7 H7 0.9300 . ?
C8 C9 1.344(10) . ?
C8 H8 0.9300 . ?
C9 H9 0.9300 . ?
C10 O1 1.408(7) . ?
C10 C11 1.487(8) . ?
C10 H10A 0.9700 . ?
C10 H10B 0.9700 . ?
C11 N2 1.324(7) . ?
C11 C12 1.391(8) . ?
C12 C13 1.363(10) . ?
C12 H12 0.9300 . ?
C13 C14 1.368(10) . ?
C13 H13 0.9300 . ?
C14 C15 1.345(9) . ?
C14 H14 0.9300 . ?
C15 N2 1.348(8) . ?
C15 H15 0.9300 . ?
C16 N5 1.468(8) . ?
C16 H16A 0.9700 . ?
C16 H16B 0.9700 . ?
C17 N5 1.460(8) . ?
C17 C18 1.511(9) . ?
C17 H17A 0.9700 . ?
C17 H17B 0.9700 . ?
C18 N4 1.334(7) . ?
C18 C19 1.380(9) . ?
C19 C20 1.366(10) . ?
C19 H19 0.9300 . ?
C20 C21 1.366(10) . ?
C20 H20 0.9300 . ?
C21 C22 1.369(9) . ?
C21 H21 0.9300 . ?
C22 N4 1.332(7) . ?
C22 H22 0.9300 . ?
C23 N5 1.454(9) . ?
C23 C24 1.507(11) . ?
C23 H23A 0.9700 . ?
C23 H23B 0.9700 . ?
C24 N3 1.345(8) . ?
C24 C25 1.382(11) . ?
C25 C26 1.357(14) . ?
C25 H25 0.9300 . ?
C26 C27 1.376(14) . ?
C26 H26 0.9300 . ?
C27 C28 1.361(10) . ?
C27 H27 0.9300 . ?
C28 N3 1.334(8) . ?
C28 H28 0.9300 . ?
Cl1 O3 1.391(9) . ?
Cl1 O5 1.402(8) . ?
Cl1 O2 1.412(8) . ?
Cl1 O4 1.437(8) . ?
Cl2 O8 1.361(8) . ?
Cl2 O6 1.363(6) . ?
Cl2 O9 1.395(8) . ?
Cl2 O7 1.405(6) . ?
N1 Zn1 2.083(5) . ?
N2 Zn1 2.193(5) . ?
N3 Zn1 2.077(5) . ?
N4 Zn1 2.090(5) . ?
N5 Zn1 2.293(5) . ?
O1 Zn1 2.318(4) . ?

loop_
_geom_torsion_atom_site_label_1
_geom_torsion_atom_site_label_2
_geom_torsion_atom_site_label_3
_geom_torsion_atom_site_label_4
_geom_torsion
_geom_torsion_site_symmetry_1
_geom_torsion_site_symmetry_2
_geom_torsion_site_symmetry_3
_geom_torsion_site_symmetry_4
_geom_torsion_publ_flag
N1 C1 C2 C3 -2.5(10) . . . . ?
C16 C1 C2 C3 175.8(6) . . . . ?
C1 C2 C3 C4 -0.1(10) . . . . ?
C2 C3 C4 C9 -178.4(6) . . . . ?
C2 C3 C4 C5 2.1(9) . . . . ?
C9 C4 C5 N1 178.7(5) . . . . ?
C3 C4 C5 N1 -1.7(8) . . . . ?
C9 C4 C5 C6 -1.1(8) . . . . ?
C3 C4 C5 C6 178.5(5) . . . . ?
N1 C5 C6 C7 -179.3(5) . . . . ?
C4 C5 C6 C7 0.5(8) . . . . ?
N1 C5 C6 O1 3.5(7) . . . . ?
C4 C5 C6 O1 -176.6(5) . . . . ?
O1 C6 C7 C8 178.2(6) . . . . ?
C5 C6 C7 C8 1.4(9) . . . . ?
C6 C7 C8 C9 -2.9(10) . . . . ?
C7 C8 C9 C4 2.3(10) . . . . ?
C5 C4 C9 C8 -0.3(9) . . . . ?
C3 C4 C9 C8 -179.8(7) . . . . ?
O1 C10 C11 N2 -18.5(8) . . . . ?
O1 C10 C11 C12 159.6(6) . . . . ?
N2 C11 C12 C13 0.5(10) . . . . ?
C10 C11 C12 C13 -177.5(7) . . . . ?
C11 C12 C13 C14 -1.2(11) . . . . ?
C12 C13 C14 C15 0.6(12) . . . . ?
C13 C14 C15 N2 0.7(11) . . . . ?
N1 C1 C16 N5 -35.1(8) . . . . ?
C2 C1 C16 N5 146.6(6) . . . . ?
N5 C17 C18 N4 -8.4(9) . . . . ?
N5 C17 C18 C19 174.0(6) . . . . ?
N4 C18 C19 C20 0.1(10) . . . . ?
C17 C18 C19 C20 177.7(6) . . . . ?
C18 C19 C20 C21 0.1(11) . . . . ?
C19 C20 C21 C22 -0.6(11) . . . . ?
C20 C21 C22 N4 0.9(11) . . . . ?
N5 C23 C24 N3 -29.6(8) . . . . ?
N5 C23 C24 C25 153.2(7) . . . . ?
N3 C24 C25 C26 -0.1(13) . . . . ?
C23 C24 C25 C26 177.0(8) . . . . ?
C24 C25 C26 C27 2.1(15) . . . . ?
C25 C26 C27 C28 -2.5(15) . . . . ?
C26 C27 C28 N3 1.0(13) . . . . ?
C2 C1 N1 C5 2.9(9) . . . . ?
C16 C1 N1 C5 -175.5(5) . . . . ?
C2 C1 N1 Zn1 -171.4(5) . . . . ?
C16 C1 N1 Zn1 10.2(7) . . . . ?
C4 C5 N1 C1 -0.8(8) . . . . ?
C6 C5 N1 C1 179.1(5) . . . . ?
C4 C5 N1 Zn1 173.3(4) . . . . ?
C6 C5 N1 Zn1 -6.8(7) . . . . ?
C12 C11 N2 C15 0.7(9) . . . . ?
C10 C11 N2 C15 178.8(6) . . . . ?
C12 C11 N2 Zn1 -175.8(5) . . . . ?
C10 C11 N2 Zn1 2.3(7) . . . . ?
C14 C15 N2 C11 -1.4(10) . . . . ?
C14 C15 N2 Zn1 175.3(6) . . . . ?
C27 C28 N3 C24 0.8(10) . . . . ?
C27 C28 N3 Zn1 -176.7(6) . . . . ?
C25 C24 N3 C28 -1.3(10) . . . . ?
C23 C24 N3 C28 -178.6(6) . . . . ?
C25 C24 N3 Zn1 176.4(6) . . . . ?
C23 C24 N3 Zn1 -1.0(8) . . . . ?
C21 C22 N4 C18 -0.7(9) . . . . ?
C21 C22 N4 Zn1 -175.6(5) . . . . ?
C19 C18 N4 C22 0.2(9) . . . . ?
C17 C18 N4 C22 -177.4(6) . . . . ?
C19 C18 N4 Zn1 175.3(5) . . . . ?
C17 C18 N4 Zn1 -2.2(7) . . . . ?
C24 C23 N5 C17 158.6(6) . . . . ?
C24 C23 N5 C16 -73.2(7) . . . . ?
C24 C23 N5 Zn1 40.6(6) . . . . ?
C18 C17 N5 C23 -102.0(7) . . . . ?
C18 C17 N5 C16 129.2(6) . . . . ?
C18 C17 N5 Zn1 13.2(7) . . . . ?
C1 C16 N5 C23 151.9(6) . . . . ?
C1 C16 N5 C17 -79.3(6) . . . . ?
C1 C16 N5 Zn1 38.8(6) . . . . ?
C7 C6 O1 C10 29.0(9) . . . . ?
C5 C6 O1 C10 -154.0(5) . . . . ?
C7 C6 O1 Zn1 -176.3(5) . . . . ?
C5 C6 O1 Zn1 0.7(6) . . . . ?
C11 C10 O1 C6 -179.6(5) . . . . ?
C11 C10 O1 Zn1 26.4(6) . . . . ?
C28 N3 Zn1 N1 -93.8(5) . . . . ?
C24 N3 Zn1 N1 88.6(5) . . . . ?
C28 N3 Zn1 N4 138.6(5) . . . . ?
C24 N3 Zn1 N4 -39.0(6) . . . . ?
C28 N3 Zn1 N2 48.1(5) . . . . ?
C24 N3 Zn1 N2 -129.4(5) . . . . ?
C28 N3 Zn1 N5 -163.8(5) . . . . ?
C24 N3 Zn1 N5 18.6(4) . . . . ?
C28 N3 Zn1 O1 -14.3(6) . . . . ?
C24 N3 Zn1 O1 168.1(4) . . . . ?
C1 N1 Zn1 N3 -60.4(5) . . . . ?
C5 N1 Zn1 N3 125.5(4) . . . . ?
C1 N1 Zn1 N4 84.3(4) . . . . ?
C5 N1 Zn1 N4 -89.8(4) . . . . ?
C1 N1 Zn1 N2 -170.0(4) . . . . ?
C5 N1 Zn1 N2 15.9(5) . . . . ?
C1 N1 Zn1 N5 9.7(4) . . . . ?
C5 N1 Zn1 N5 -164.4(4) . . . . ?
C1 N1 Zn1 O1 179.3(5) . . . . ?
C5 N1 Zn1 O1 5.2(4) . . . . ?
C22 N4 Zn1 N3 -120.7(5) . . . . ?
C18 N4 Zn1 N3 64.4(5) . . . . ?
C22 N4 Zn1 N1 109.2(5) . . . . ?
C18 N4 Zn1 N1 -65.7(4) . . . . ?
C22 N4 Zn1 N2 -31.8(5) . . . . ?
C18 N4 Zn1 N2 153.3(4) . . . . ?
C22 N4 Zn1 N5 -177.6(5) . . . . ?
C18 N4 Zn1 N5 7.4(4) . . . . ?
C22 N4 Zn1 O1 36.9(5) . . . . ?
C18 N4 Zn1 O1 -138.1(4) . . . . ?
C11 N2 Zn1 N3 -118.7(5) . . . . ?
C15 N2 Zn1 N3 64.8(5) . . . . ?
C11 N2 Zn1 N1 -2.0(6) . . . . ?
C15 N2 Zn1 N1 -178.5(4) . . . . ?
C11 N2 Zn1 N4 106.9(4) . . . . ?
C15 N2 Zn1 N4 -69.5(5) . . . . ?
C11 N2 Zn1 N5 178.6(4) . . . . ?
C15 N2 Zn1 N5 2.1(6) . . . . ?
C11 N2 Zn1 O1 8.9(4) . . . . ?
C15 N2 Zn1 O1 -167.5(5) . . . . ?
C23 N5 Zn1 N3 -32.1(4) . . . . ?
C17 N5 Zn1 N3 -152.9(5) . . . . ?
C16 N5 Zn1 N3 86.9(4) . . . . ?
C23 N5 Zn1 N1 -145.6(4) . . . . ?
C17 N5 Zn1 N1 93.5(5) . . . . ?
C16 N5 Zn1 N1 -26.6(4) . . . . ?
C23 N5 Zn1 N4 109.8(4) . . . . ?
C17 N5 Zn1 N4 -11.0(4) . . . . ?
C16 N5 Zn1 N4 -131.2(4) . . . . ?
C23 N5 Zn1 N2 33.9(6) . . . . ?
C17 N5 Zn1 N2 -86.9(5) . . . . ?
C16 N5 Zn1 N2 153.0(4) . . . . ?
C23 N5 Zn1 O1 -163.4(4) . . . . ?
C17 N5 Zn1 O1 75.8(5) . . . . ?
C16 N5 Zn1 O1 -44.4(6) . . . . ?
C6 O1 Zn1 N3 -103.3(4) . . . . ?
C10 O1 Zn1 N3 52.0(5) . . . . ?
C6 O1 Zn1 N1 -2.9(4) . . . . ?
C10 O1 Zn1 N1 152.4(5) . . . . ?
C6 O1 Zn1 N4 95.9(4) . . . . ?
C10 O1 Zn1 N4 -108.8(4) . . . . ?
C6 O1 Zn1 N2 -175.4(4) . . . . ?
C10 O1 Zn1 N2 -20.1(4) . . . . ?
C6 O1 Zn1 N5 15.3(6) . . . . ?
C10 O1 Zn1 N5 170.6(4) . . . . ?
